data_4319598
loop_
_publ_author_name
'Louise Broge'
'Ulla Pretzmann'
'Nicolai Jensen'
'Inger S\/otofte'
'Carl Erik Olsen'
'Johan Springborg'

_publ_section_title
;
 Cobalt(II), Nickel(II), Copper(II), and Zinc(II) Complexes with
 [35]Adamanzane, 1,5,9,13-Tetraazabicyclo[7.7.3]nonadecane, and
 [(2.3)2.21]Adamanzane, 1,5,9,12-Tetraazabicyclo[7.5.2]hexadecane
;
_journal_name_full 'Inorganic Chemistry'
_journal_page_first 2323
_journal_page_last 2334
_journal_paper_doi 10.1021/ic0011157
_journal_volume 40
_journal_year 2001
_chemical_formula_sum 'C15 H32 N6 Ni O6'
_chemical_formula_weight 451.18
_chemical_name_systematic
; 
 ? 
;
_space_group_IT_number 54
_symmetry_cell_setting orthorhombic
_symmetry_space_group_name_Hall '-P 2a 2ac'
_symmetry_space_group_name_H-M 'P c c a'
_atom_sites_solution_hydrogens geom
_atom_sites_solution_primary direct
_atom_sites_solution_secondary difmap
_audit_creation_method SHELXL
_cell_angle_alpha 90.00
_cell_angle_beta 90.00
_cell_angle_gamma 90.00
_cell_formula_units_Z 8
_cell_length_a 27.468(6)
_cell_length_b 10.663(2)
_cell_length_c 13.552(3)
_cell_measurement_temperature 120(2)
_cell_volume 3969.3(14)
_computing_structure_refinement 'SHELXL-93 (Sheldrick, 1993)'
_computing_structure_solution 'SHELXS-86 (Sheldrick, 1990)'
_diffrn_ambient_temperature 120(2)
_diffrn_radiation_monochromator graphite
_diffrn_radiation_source 'fine-focus sealed tube'
_diffrn_radiation_type MoK\a
_diffrn_radiation_wavelength 0.71073
_diffrn_reflns_av_R_equivalents 0.1478
_diffrn_reflns_av_sigmaI/netI 0.1334
_diffrn_reflns_limit_h_max 37
_diffrn_reflns_limit_h_min -36
_diffrn_reflns_limit_k_max 14
_diffrn_reflns_limit_k_min -9
_diffrn_reflns_limit_l_max 18
_diffrn_reflns_limit_l_min -18
_diffrn_reflns_number 23916
_diffrn_reflns_theta_max 29.53
_diffrn_reflns_theta_min 1.48
_exptl_absorpt_coefficient_mu 1.023
_exptl_crystal_density_diffrn 1.510
_exptl_crystal_F_000 1920
_refine_diff_density_max 0.416
_refine_diff_density_min -0.377
_refine_diff_density_rms 0.088
_refine_ls_extinction_method none
_refine_ls_goodness_of_fit_all 1.081
_refine_ls_goodness_of_fit_obs 1.325
_refine_ls_matrix_type full
_refine_ls_number_parameters 287
_refine_ls_number_reflns 5164
_refine_ls_number_restraints 14
_refine_ls_restrained_S_all 1.081
_refine_ls_restrained_S_obs 1.325
_refine_ls_R_factor_all 0.2419
_refine_ls_R_factor_obs 0.0977
_refine_ls_shift/esd_max -0.002
_refine_ls_shift/esd_mean 0.000
_refine_ls_structure_factor_coef Fsqd
_refine_ls_weighting_details 'w=1/[\s^2^(Fo^2^)+(0.0123P)^2^+18.0066P] where P=(Fo^2^+2Fc^2^)/3'
_refine_ls_weighting_scheme calc
_refine_ls_wR_factor_all 0.1671
_refine_ls_wR_factor_obs 0.1214
_reflns_number_observed 1974
_reflns_number_total 5164
_reflns_observed_criterion >2sigma(I)
_cod_data_source_file ic0011157_3.cif
_cod_data_source_block IC0011157-4
_cod_depositor_comments
;
The following automatic conversions were performed:

'_refine_ls_weighting_scheme' value 'calc
w=1/[\s^2^(Fo^2^)+(0.0123P)^2^+18.0066P] where P=(Fo^2^+2Fc^2^)/3'
was changed to 'calc'. New tag '_refine_ls_weighting_details' was
created. The value of the new tag was set to
'w=1/[\s^2^(Fo^2^)+(0.0123P)^2^+18.0066P] where P=(Fo^2^+2Fc^2^)/3'.

Automatic conversion script
Id: cif_fix_values 3143 2015-03-26 13:38:13Z robertas 
;
_cod_original_cell_volume 3969.1(14)
_cod_database_code 4319598

loop_
_symmetry_equiv_pos_as_xyz
'x, y, z'
'-x+1/2, -y, z'
'-x, y, -z+1/2'
'x+1/2, -y, -z+1/2'
'-x, -y, -z'
'x-1/2, y, -z'
'x, -y, z-1/2'
'-x-1/2, y, z-1/2'

loop_
_atom_site_aniso_label
_atom_site_aniso_U_11
_atom_site_aniso_U_22
_atom_site_aniso_U_33
_atom_site_aniso_U_23
_atom_site_aniso_U_13
_atom_site_aniso_U_12
Ni 0.0261(3) 0.0235(3) 0.0322(4) 0.0011(5) -0.0010(5) -0.0003(5)
N1 0.038(4) 0.032(4) 0.047(4) -0.002(3) 0.011(3) -0.008(3)
N2 0.036(4) 0.028(4) 0.045(4) 0.002(3) -0.018(3) -0.003(3)
N3 0.047(4) 0.036(4) 0.049(5) -0.001(3) 0.011(4) -0.006(3)
N4 0.029(3) 0.031(4) 0.039(4) 0.004(3) -0.001(3) -0.002(3)
O2 0.041(3) 0.029(3) 0.049(3) -0.004(3) -0.009(3) -0.004(2)
O1 0.043(3) 0.029(3) 0.037(3) 0.001(2) -0.002(3) -0.001(2)
N5 0.032(3) 0.029(2) 0.035(3) 0.004(3) 0.014(3) 0.005(3)
O3 0.050(3) 0.023(2) 0.052(3) 0.001(3) 0.004(3) 0.001(3)
C1 0.028(5) 0.053(6) 0.084(7) -0.013(5) 0.002(5) -0.014(4)
C2 0.027(6) 0.122(11) 0.131(11) 0.035(9) -0.015(6) -0.040(6)
C3 0.041(7) 0.023(10) 0.140(18) 0.005(9) -0.053(9) -0.003(7)
C3' 0.041(7) 0.023(10) 0.140(18) 0.005(9) -0.053(9) -0.003(7)
C4 0.105(13) 0.019(7) 0.038(7) 0.009(6) -0.026(8) -0.013(6)
C4' 0.105(13) 0.019(7) 0.038(7) 0.009(6) -0.026(8) -0.013(6)
C5 0.105(14) 0.101(21) 0.016(9) 0.008(11) 0.011(10) 0.000(16)
C5' 0.105(14) 0.101(21) 0.016(9) 0.008(11) 0.011(10) 0.000(16)
C6 0.107(9) 0.047(6) 0.040(5) -0.010(4) 0.021(5) -0.029(6)
C7 0.046(6) 0.066(7) 0.094(8) -0.005(6) 0.027(6) 0.000(5)
C8 0.037(10) 0.134(22) 0.063(12) 0.000(15) 0.003(9) -0.009(12)
C8' 0.037(10) 0.134(22) 0.063(12) 0.000(15) 0.003(9) -0.009(12)
C9 0.026(5) 0.027(8) 0.061(10) 0.001(5) -0.014(7) 0.012(5)
C9' 0.026(5) 0.027(8) 0.061(10) 0.001(5) -0.014(7) 0.012(5)
C10 0.059(9) 0.033(8) 0.036(6) -0.001(6) -0.016(6) 0.009(6)
C10' 0.059(9) 0.033(8) 0.036(6) -0.001(6) -0.016(6) 0.009(6)
C11 0.127(9) 0.103(8) 0.039(5) 0.019(5) -0.015(8) -0.064(8)
C12 0.059(6) 0.045(6) 0.048(6) -0.002(4) 0.022(5) -0.016(4)
C13 0.053(11) 0.024(6) 0.049(11) 0.015(7) -0.019(8) -0.015(6)
C13' 0.053(11) 0.024(6) 0.049(11) 0.015(7) -0.019(8) -0.015(6)
C14 0.078(5) 0.025(3) 0.075(5) -0.001(5) -0.034(5) 0.002(6)
C15 0.046(11) 0.023(6) 0.043(10) -0.007(6) -0.009(6) -0.002(7)
C15' 0.046(11) 0.023(6) 0.043(10) -0.007(6) -0.009(6) -0.002(7)
N6 0.035(6) 0.040(6) 0.078(8) 0.000 0.022(5) 0.000
O4 0.062(4) 0.063(5) 0.070(4) 0.013(4) 0.019(3) -0.002(3)
O5 0.149(19) 0.040(7) 0.133(17) -0.033(8) 0.064(12) -0.023(8)
N7 0.073(8) 0.079(8) 0.018(5) 0.000 0.000 -0.046(7)
O6 0.072(5) 0.065(5) 0.079(5) 0.027(4) -0.028(4) -0.031(4)
O7 0.055(8) 0.094(10) 0.062(8) 0.005(8) 0.007(6) 0.007(7)

loop_
_atom_site_label
_atom_site_type_symbol
_atom_site_fract_x
_atom_site_fract_y
_atom_site_fract_z
_atom_site_U_iso_or_equiv
_atom_site_thermal_displace_type
_atom_site_occupancy
_atom_site_calc_flag
_atom_site_refinement_flags
_atom_site_disorder_group
Ni Ni 0.62510(5) 0.19639(6) -0.00314(7) 0.0273(2) Uani 1 d . .
N1 N 0.5703(2) 0.1913(6) 0.1030(5) 0.039(2) Uani 1 d . .
H1 H 0.5636(2) 0.2747(6) 0.1177(5) 0.047 Uiso 1 calc R .
N2 N 0.5811(2) 0.3156(6) -0.0876(5) 0.036(2) Uani 1 d D .
N3 N 0.6795(2) 0.2134(6) -0.1085(5) 0.044(2) Uani 1 d . .
H3 H 0.6840(2) 0.2994(6) -0.1156(5) 0.053 Uiso 1 calc R .
N4 N 0.6649(2) 0.3133(6) 0.0915(4) 0.0328(15) Uani 1 d D .
O2 O 0.6555(2) 0.0197(5) 0.0495(4) 0.0396(14) Uani 1 d . .
O1 O 0.6010(2) 0.0168(5) -0.0654(4) 0.0364(13) Uani 1 d . .
N5 N 0.6289(3) -0.0450(4) -0.0063(5) 0.0319(11) Uani 1 d . .
O3 O 0.6283(2) -0.1603(3) -0.0051(4) 0.0418(10) Uani 1 d . .
C1 C 0.5237(3) 0.1390(8) 0.0650(7) 0.055(3) Uani 1 d . .
H11 H 0.5291(3) 0.0524(8) 0.0410(7) 0.066 Uiso 1 calc R .
H12 H 0.4995(3) 0.1358(8) 0.1191(7) 0.066 Uiso 1 calc R .
C2 C 0.5048(4) 0.2165(11) -0.0157(10) 0.093(5) Uani 1 d D .
H21A H 0.4753(4) 0.1726(11) -0.0397(10) 0.112 Uiso 0.50 calc PR 1
H22A H 0.4932(4) 0.2949(11) 0.0156(10) 0.112 Uiso 0.50 calc PR 1
H21B H 0.4971(4) 0.1579(11) -0.0703(10) 0.112 Uiso 0.50 calc PR 2
H22B H 0.4732(4) 0.2499(11) 0.0076(10) 0.112 Uiso 0.50 calc PR 2
C3 C 0.5299(6) 0.2539(17) -0.1005(15) 0.068(6) Uani 0.50 d PD 1
H31A H 0.5090(6) 0.3140(17) -0.1366(15) 0.082 Uiso 0.50 calc PR 1
H32A H 0.5338(6) 0.1793(17) -0.1432(15) 0.082 Uiso 0.50 calc PR 1
C3' C 0.5279(5) 0.3124(15) -0.0567(17) 0.068(6) Uani 0.50 d PD 2
H31B H 0.5236(5) 0.3836(15) -0.0106(17) 0.082 Uiso 0.50 calc PR 2
H32B H 0.5091(5) 0.3339(15) -0.1166(17) 0.082 Uiso 0.50 calc PR 2
C4 C 0.6033(7) 0.3379(14) -0.1923(11) 0.054(4) Uani 0.50 d PD 1
H41A H 0.5798(7) 0.3838(14) -0.2343(11) 0.065 Uiso 0.50 calc PR 1
H42A H 0.6334(7) 0.3887(14) -0.1870(11) 0.065 Uiso 0.50 calc PR 1
C4' C 0.5805(8) 0.2762(15) -0.1919(11) 0.054(4) Uani 0.50 d PD 2
H41B H 0.5632(8) 0.3434(15) -0.2282(11) 0.065 Uiso 0.50 calc PR 2
H42B H 0.5592(8) 0.2014(15) -0.1949(11) 0.065 Uiso 0.50 calc PR 2
C5 C 0.6146(11) 0.2123(37) -0.2369(22) 0.074(10) Uani 0.50 d PD 1
H51A H 0.6119(11) 0.2179(37) -0.3096(22) 0.089 Uiso 0.50 calc PR 1
H52A H 0.5905(11) 0.1500(37) -0.2135(22) 0.089 Uiso 0.50 calc PR 1
C5' C 0.6243(11) 0.2453(40) -0.2519(22) 0.074(10) Uani 0.50 d PD 2
H51B H 0.6384(11) 0.3258(40) -0.2746(22) 0.089 Uiso 0.50 calc PR 2
H52B H 0.6127(11) 0.2008(40) -0.3116(22) 0.089 Uiso 0.50 calc PR 2
C6 C 0.6657(4) 0.1686(9) -0.2094(6) 0.065(3) Uani 1 d D .
H61A H 0.6670(4) 0.0758(9) -0.2112(6) 0.078 Uiso 0.50 calc PR 1
H62A H 0.6893(4) 0.2011(9) -0.2582(6) 0.078 Uiso 0.50 calc PR 1
H61B H 0.6558(4) 0.0794(9) -0.2058(6) 0.078 Uiso 0.50 calc PR 2
H62B H 0.6943(4) 0.1745(9) -0.2536(6) 0.078 Uiso 0.50 calc PR 2
C7 C 0.7277(3) 0.1653(9) -0.0751(8) 0.068(3) Uani 1 d D .
H71A H 0.7533(3) 0.1964(9) -0.1206(8) 0.082 Uiso 0.50 calc PR 1
H72A H 0.7276(3) 0.0726(9) -0.0788(8) 0.082 Uiso 0.50 calc PR 1
H71B H 0.7506(3) 0.1629(9) -0.1316(8) 0.082 Uiso 0.50 calc PR 2
H72B H 0.7241(3) 0.0790(9) -0.0493(8) 0.082 Uiso 0.50 calc PR 2
C8 C 0.7403(10) 0.2051(29) 0.0295(16) 0.078(9) Uani 0.50 d PD 1
H81A H 0.7461(10) 0.1248(29) 0.0643(16) 0.094 Uiso 0.50 calc PR 1
H82A H 0.7728(10) 0.2445(29) 0.0229(16) 0.094 Uiso 0.50 calc PR 1
C8' C 0.7478(9) 0.2505(27) 0.0052(18) 0.078(9) Uani 0.50 d PD 2
H81B H 0.7619(9) 0.1967(27) 0.0574(18) 0.094 Uiso 0.50 calc PR 2
H82B H 0.7749(9) 0.2996(27) -0.0237(18) 0.094 Uiso 0.50 calc PR 2
C9 C 0.7171(5) 0.2779(14) 0.0983(13) 0.038(3) Uani 0.50 d PD 1
H91A H 0.7357(5) 0.3573(14) 0.1025(13) 0.045 Uiso 0.50 calc PR 1
H92A H 0.7213(5) 0.2351(14) 0.1626(13) 0.045 Uiso 0.50 calc PR 1
C9' C 0.7164(5) 0.3334(14) 0.0495(13) 0.038(3) Uani 0.50 d PD 2
H91B H 0.7126(5) 0.4023(14) 0.0012(13) 0.045 Uiso 0.50 calc PR 2
H92B H 0.7352(5) 0.3693(14) 0.1051(13) 0.045 Uiso 0.50 calc PR 2
C10 C 0.6472(6) 0.3133(14) 0.1994(10) 0.043(3) Uani 0.50 d PD 1
H01A H 0.6759(6) 0.3345(14) 0.2404(10) 0.051 Uiso 0.50 calc PR 1
H02A H 0.6242(6) 0.3844(14) 0.2057(10) 0.051 Uiso 0.50 calc PR 1
C10' C 0.6678(6) 0.2440(15) 0.1909(11) 0.043(3) Uani 0.50 d PD 2
H01B H 0.6858(6) 0.1649(15) 0.1791(11) 0.051 Uiso 0.50 calc PR 2
H02B H 0.6882(6) 0.2957(15) 0.2353(11) 0.051 Uiso 0.50 calc PR 2
C11 C 0.6254(4) 0.2128(10) 0.2433(6) 0.089(4) Uani 1 d D .
H11A H 0.6120(4) 0.2439(10) 0.3066(6) 0.107 Uiso 0.50 calc PR 1
H12A H 0.6519(4) 0.1539(10) 0.2606(6) 0.107 Uiso 0.50 calc PR 1
H11B H 0.6102(4) 0.2926(10) 0.2643(6) 0.107 Uiso 0.50 calc PR 2
H12B H 0.6358(4) 0.1691(10) 0.3042(6) 0.107 Uiso 0.50 calc PR 2
C12 C 0.5859(3) 0.1343(8) 0.1975(6) 0.051(2) Uani 1 d . .
H121 H 0.5981(3) 0.0483(8) 0.1856(6) 0.061 Uiso 1 calc R .
H122 H 0.5578(3) 0.1289(8) 0.2430(6) 0.061 Uiso 1 calc R .
C13 C 0.5787(6) 0.4397(15) -0.0379(13) 0.042(4) Uani 0.50 d PD 1
H3A1 H 0.5660(6) 0.5007(15) -0.0865(13) 0.050 Uiso 0.50 calc PR 1
H3A2 H 0.5542(6) 0.4333(15) 0.0154(13) 0.050 Uiso 0.50 calc PR 1
C13' C 0.5952(7) 0.4507(15) -0.0786(12) 0.042(4) Uani 0.50 d PD 2
H3B1 H 0.6140(7) 0.4727(15) -0.1383(12) 0.050 Uiso 0.50 calc PR 2
H3B2 H 0.5648(7) 0.5005(15) -0.0808(12) 0.050 Uiso 0.50 calc PR 2
C14 C 0.6226(4) 0.4936(6) 0.0051(7) 0.059(2) Uani 1 d D .
H4A1 H 0.6389(4) 0.5328(6) -0.0524(7) 0.071 Uiso 0.50 calc PR 1
H4A2 H 0.6099(4) 0.5646(6) 0.0445(7) 0.071 Uiso 0.50 calc PR 1
H4B1 H 0.6039(4) 0.5677(6) 0.0275(7) 0.071 Uiso 0.50 calc PR 2
H4B2 H 0.6525(4) 0.5282(6) -0.0254(7) 0.071 Uiso 0.50 calc PR 2
C15 C 0.6622(5) 0.4497(14) 0.0627(13) 0.038(4) Uani 0.50 d PD 1
H5A1 H 0.6627(5) 0.4995(14) 0.1243(13) 0.045 Uiso 0.50 calc PR 1
H5A2 H 0.6924(5) 0.4699(14) 0.0264(13) 0.045 Uiso 0.50 calc PR 1
C15' C 0.6404(6) 0.4401(14) 0.0971(11) 0.038(4) Uani 0.50 d PD 2
H5B1 H 0.6126(6) 0.4333(14) 0.1431(11) 0.045 Uiso 0.50 calc PR 2
H5B2 H 0.6639(6) 0.5000(14) 0.1264(11) 0.045 Uiso 0.50 calc PR 2
N6 N 0.5000 0.4124(9) 0.2500 0.051(3) Uani 1 d S .
O4 O 0.5259(2) 0.4661(6) 0.1894(5) 0.065(2) Uani 1 d . .
O5 O 0.4810(6) 0.3146(11) 0.2111(12) 0.107(7) Uani 0.50 d P .
N7 N 0.2500 0.5000 0.1845(6) 0.057(3) Uani 1 d S .
O6 O 0.2801(2) 0.5625(6) 0.2157(5) 0.072(2) Uani 1 d . .
O7 O 0.2803(4) 0.4158(12) 0.1253(9) 0.070(4) Uani 0.50 d P .

loop_
_atom_type_symbol
_atom_type_description
_atom_type_scat_dispersion_real
_atom_type_scat_dispersion_imag
_atom_type_scat_source
C C 0.0033 0.0016 'International Tables Vol C Tables 4.2.6.8 and 6.1.1.4'
H H 0.0000 0.0000 'International Tables Vol C Tables 4.2.6.8 and 6.1.1.4'
N N 0.0061 0.0033 'International Tables Vol C Tables 4.2.6.8 and 6.1.1.4'
O O 0.0106 0.0060 'International Tables Vol C Tables 4.2.6.8 and 6.1.1.4'
Ni Ni 0.3393 1.1124 'International Tables Vol C Tables 4.2.6.8 and 6.1.1.4'

loop_
_geom_angle_atom_site_label_1
_geom_angle_atom_site_label_2
_geom_angle_atom_site_label_3
_geom_angle
_geom_angle_site_symmetry_1
_geom_angle_site_symmetry_3
_geom_angle_publ_flag
N3 Ni N1 176.5(2) . . ?
N3 Ni N2 89.2(3) . . ?
N1 Ni N2 88.6(3) . . ?
N3 Ni N4 89.6(3) . . ?
N1 Ni N4 88.3(2) . . ?
N2 Ni N4 105.9(2) . . ?
N3 Ni O2 91.4(2) . . ?
N1 Ni O2 91.6(2) . . ?
N2 Ni O2 157.5(2) . . ?
N4 Ni O2 96.6(2) . . ?
N3 Ni O1 91.7(2) . . ?
N1 Ni O1 91.4(2) . . ?
N2 Ni O1 98.3(2) . . ?
N4 Ni O1 155.7(2) . . ?
O2 Ni O1 59.2(2) . . ?
C12 N1 C1 113.3(6) . . ?
C12 N1 Ni 113.5(5) . . ?
C1 N1 Ni 113.1(5) . . ?
C4' N2 C13' 110.8(10) . . ?
C4' N2 C3' 104.3(12) . . ?
C13' N2 C3' 104.3(11) . . ?
C13 N2 C4 107.0(9) . . ?
C13 N2 C3 112.7(11) . . ?
C4 N2 C3 108.3(11) . . ?
C4' N2 Ni 111.0(8) . . ?
C13 N2 Ni 108.5(8) . . ?
C13' N2 Ni 113.0(8) . . ?
C3' N2 Ni 113.0(8) . . ?
C4 N2 Ni 111.3(7) . . ?
C3 N2 Ni 109.0(8) . . ?
C7 N3 C6 113.1(7) . . ?
C7 N3 Ni 113.7(5) . . ?
C6 N3 Ni 114.7(5) . . ?
C9 N4 C15 108.0(9) . . ?
C15' N4 C10' 114.2(9) . . ?
C15' N4 C9' 107.6(9) . . ?
C10' N4 C9' 110.0(9) . . ?
C9 N4 C10 104.2(10) . . ?
C15 N4 C10 103.3(9) . . ?
C9 N4 Ni 113.0(7) . . ?
C15 N4 Ni 113.0(7) . . ?
C15' N4 Ni 109.4(7) . . ?
C10' N4 Ni 106.1(7) . . ?
C9' N4 Ni 109.6(7) . . ?
C10 N4 Ni 114.7(7) . . ?
N5 O2 Ni 93.2(4) . . ?
N5 O1 Ni 91.5(3) . . ?
O3 N5 O2 123.3(7) . . ?
O3 N5 O1 120.7(7) . . ?
O2 N5 O1 116.0(4) . . ?
C2 C1 N1 110.7(7) . . ?
C3' C2 C1 125.2(12) . . ?
C3 C2 C1 126.8(12) . . ?
C2 C3 N2 118.2(14) . . ?
C2 C3' N2 126.4(13) . . ?
C5 C4 N2 108.1(17) . . ?
N2 C4' C5' 125.3(21) . . ?
C4 C5 C6 111.4(25) . . ?
C4' C5' C6 121.2(22) . . ?
N3 C6 C5' 111.4(15) . . ?
N3 C6 C5 111.0(13) . . ?
N3 C7 C8 112.9(12) . . ?
N3 C7 C8' 109.5(12) . . ?
C9 C8 C7 133.3(23) . . ?
C9' C8' C7 118.0(20) . . ?
C8 C9 N4 123.4(17) . . ?
C8' C9' N4 130.5(17) . . ?
C11 C10 N4 123.5(11) . . ?
C11 C10' N4 120.8(11) . . ?
C10 C11 C12 125.0(10) . . ?
C10' C11 C12 121.4(10) . . ?
N1 C12 C11 109.8(7) . . ?
C14 C13 N2 119.8(14) . . ?
C14 C13' N2 120.4(11) . . ?
C13' C14 C15' 136.7(10) . . ?
C15 C14 C13 136.4(10) . . ?
C14 C15 N4 119.9(11) . . ?
C14 C15' N4 117.2(11) . . ?
O4 N6 O4 124.5(11) 3_655 . ?
O4 N6 O5 114.8(8) 3_655 . ?
O4 N6 O5 109.9(8) . . ?
O4 N6 O5 109.9(8) 3_655 3_655 ?
O4 N6 O5 114.8(8) . 3_655 ?
O5 N6 O5 70.9(15) . 3_655 ?
N6 O5 O5 54.6(8) . 3_655 ?
O6 N7 O6 136.5(11) . 2_565 ?
O6 N7 O7 104.8(6) . 2_565 ?
O6 N7 O7 98.6(6) 2_565 2_565 ?
O6 N7 O7 98.6(6) . . ?
O6 N7 O7 104.8(6) 2_565 . ?
O7 N7 O7 113.5(11) 2_565 . ?

loop_
_geom_bond_atom_site_label_1
_geom_bond_atom_site_label_2
_geom_bond_distance
_geom_bond_site_symmetry_2
_geom_bond_publ_flag
Ni N3 2.074(6) . ?
Ni N1 2.083(6) . ?
Ni N2 2.094(6) . ?
Ni N4 2.095(6) . ?
Ni O2 2.180(5) . ?
Ni O1 2.195(5) . ?
N1 C12 1.480(10) . ?
N1 C1 1.487(9) . ?
N2 C4' 1.47(2) . ?
N2 C13 1.49(2) . ?
N2 C13' 1.497(15) . ?
N2 C3' 1.52(2) . ?
N2 C4 1.56(2) . ?
N2 C3 1.56(2) . ?
N3 C7 1.491(10) . ?
N3 C6 1.498(10) . ?
N4 C9 1.487(13) . ?
N4 C15 1.508(14) . ?
N4 C15' 1.512(15) . ?
N4 C10' 1.539(14) . ?
N4 C9' 1.540(14) . ?
N4 C10 1.541(14) . ?
O2 N5 1.257(7) . ?
O1 N5 1.290(7) . ?
N5 O3 1.230(5) . ?
C1 C2 1.466(13) . ?
C2 C3' 1.33(2) . ?
C2 C3 1.40(2) . ?
C4 C5 1.50(3) . ?
C4' C5' 1.49(3) . ?
C5 C6 1.52(2) . ?
C5' C6 1.52(2) . ?
C7 C8 1.52(2) . ?
C7 C8' 1.52(2) . ?
C8 C9 1.37(2) . ?
C8' C9' 1.37(2) . ?
C10 C11 1.365(15) . ?
C10' C11 1.41(2) . ?
C11 C12 1.504(11) . ?
C13 C14 1.46(2) . ?
C13' C14 1.44(2) . ?
C14 C15 1.42(2) . ?
C14 C15' 1.46(2) . ?
N6 O4 1.228(7) 3_655 ?
N6 O4 1.228(7) . ?
N6 O5 1.280(13) . ?
N6 O5 1.280(13) 3_655 ?
O5 O5 1.48(3) 3_655 ?
N7 O6 1.143(6) . ?
N7 O6 1.143(6) 2_565 ?
N7 O7 1.463(12) 2_565 ?
N7 O7 1.463(12) . ?
